data_7104666
loop_
_publ_author_name
'De Montigny, Frederic'
'Guy, Laure'
'Pilet, Guillaume'
'Vanthuyne, Nicolas'
'Roussel, Christian'
'Lombardi, Rosina'
'Freedman, Teresa B'
'Nafie, Laurence A'
'Crassous, Jeanne'

_publ_section_title
;
 Subtle chirality in oxo- and sulfidorhenium(v) complexes.
;
_journal_issue 32
_journal_name_full 'Chemical communications (Cambridge, England)'
_journal_page_first 4841
_journal_page_last 4843
_journal_paper_doi 10.1039/b907924f
_journal_volume 34
_journal_year 2009
_chemical_absolute_configuration ad
_chemical_formula_moiety 'C12 H16 Br1 O1 Re1 S4'
_chemical_formula_sum 'C12 H16 Br O Re S4'
_chemical_formula_weight 570.63
_space_group_IT_number 19
_symmetry_cell_setting orthorhombic
_symmetry_space_group_name_Hall 'P 2ac 2ab'
_symmetry_space_group_name_H-M 'P 21 21 21'
_atom_sites_solution_hydrogens geom
_atom_sites_solution_primary direct
_cell_angle_alpha 90
_cell_angle_beta 90
_cell_angle_gamma 90
_cell_formula_units_Z 4
_cell_length_a 8.0464(2)
_cell_length_b 12.5778(4)
_cell_length_c 17.1009(4)
_cell_measurement_reflns_used 2209
_cell_measurement_temperature 293
_cell_measurement_theta_max 28
_cell_measurement_theta_min 1
_cell_volume 1730.71(8)
_computing_cell_refinement 'DENZO/SCALEPACK (Otwinowski & Minor, 1997)'
_computing_data_collection 'COLLECT (Nonius, 1997-2001).'
_computing_data_reduction 'DENZO/SCALEPACK (Otwinowski & Minor, 1997)'
_computing_molecular_graphics 'CAMERON (Watkin et al., 1996)'
_computing_publication_material 'CRYSTALS (Betteridge et al., 2003)'
_computing_structure_refinement 'CRYSTALS (Betteridge et al., 2003)'
_computing_structure_solution 'SIR92 (Altomare et al., 1994)'
_diffrn_ambient_temperature 293
_diffrn_measured_fraction_theta_full 0.989
_diffrn_measured_fraction_theta_max 0.984
_diffrn_measurement_device 'Nonius KappaCCD'
_diffrn_measurement_device_type Area
_diffrn_measurement_method \w/2\q
_diffrn_radiation_monochromator graphite
_diffrn_radiation_type 'Mo K\a'
_diffrn_radiation_wavelength 0.71073
_diffrn_reflns_av_R_equivalents 0.000
_diffrn_reflns_limit_h_max 10
_diffrn_reflns_limit_h_min -10
_diffrn_reflns_limit_k_max 16
_diffrn_reflns_limit_k_min -16
_diffrn_reflns_limit_l_max 22
_diffrn_reflns_limit_l_min -22
_diffrn_reflns_number 3984
_diffrn_reflns_theta_full 25.915
_diffrn_reflns_theta_max 27.866
_diffrn_reflns_theta_min 2.010
_diffrn_standards_number 0
_exptl_absorpt_coefficient_mu 9.801
_exptl_absorpt_correction_T_max 0.32
_exptl_absorpt_correction_T_min 0.07
_exptl_absorpt_correction_type multi-scan
_exptl_absorpt_process_details 'DENZO/SCALEPACK (Otwinowski & Minor, 1997)'
_exptl_crystal_colour 'dark red'
_exptl_crystal_density_diffrn 2.190
_exptl_crystal_density_method 'not measured'
_exptl_crystal_description hexagonal
_exptl_crystal_F_000 1080
_exptl_crystal_size_max 0.44
_exptl_crystal_size_mid 0.26
_exptl_crystal_size_min 0.12
_refine_diff_density_max 1.41
_refine_diff_density_min -1.51
_refine_ls_abs_structure_details 'Flack (1983), 1641 Friedel-pairs'
_refine_ls_abs_structure_Flack 0.073(12)
_refine_ls_extinction_coef 40(5)
_refine_ls_extinction_method 'Larson (1970), Equation 22'
_refine_ls_goodness_of_fit_ref 1.0774
_refine_ls_hydrogen_treatment constr
_refine_ls_matrix_type full
_refine_ls_number_parameters 174
_refine_ls_number_reflns 3679
_refine_ls_number_restraints 0
_refine_ls_R_factor_all 0.0350
_refine_ls_R_factor_gt 0.0331
_refine_ls_shift/su_max 0.000637
_refine_ls_structure_factor_coef F
_refine_ls_weighting_details
;
Method, part 1, Chebychev polynomial, (Watkin, 1994, Prince, 1982)
[weight] = 1.0/[A~0~*T~0~(x)+A~1~*T~1~(x) ... +A~n-1~]*T~n-1~(x)]
where A~i~ are the Chebychev coefficients listed below and x= Fcalc/Fmax
Method = Robust Weighting (Prince, 1982)
W = [weight] * [1-(deltaF/6*sigmaF)^2^]^2^
A~i~ are:
0.578 0.350 0.230
;
_refine_ls_weighting_scheme calc
_refine_ls_wR_factor_all 0.0423
_refine_ls_wR_factor_gt 0.0379
_refine_ls_wR_factor_ref 0.0372
_reflns_limit_h_max 10
_reflns_limit_h_min -10
_reflns_limit_k_max 16
_reflns_limit_k_min 0
_reflns_limit_l_max 22
_reflns_limit_l_min 0
_reflns_number_gt 3754
_reflns_number_total 3961
_reflns_threshold_expression I>2.0\s(I)
_oxford_diffrn_Wilson_B_factor 0.00
_oxford_diffrn_Wilson_scale 0.00
_oxford_refine_ls_r_factor_ref 0.0325
_oxford_refine_ls_scale 0.2405(4)
_oxford_reflns_number_all 3930
_oxford_reflns_threshold_expression_ref I>3.0\s(I)
_cod_data_source_file b907924f.txt
_cod_data_source_block 4
_cod_depositor_comments
;
The following automatic conversions were performed:
'_symmetry_cell_setting' value 'Orthorhombic' changed to 'orthorhombic'
according to '/home/saulius/struct/CIF-dictionaries/cif_core.dic'
dictionary named 'cif_core.dic' version 2.4.1 from 2010-06-29.

Automatic conversion script
Id: cif_fix_enum 1527 2010-12-29 10:47:43Z saulius 
;
_cod_original_sg_symbol_H-M 'P 21 21 21 '
_cod_original_formula_sum 'C12 H16 Br1 O1 Re1 S4'
_cod_database_code 7104666

loop_
_symmetry_equiv_pos_as_xyz
x,y,z
x+1/2,-y+1/2,-z
-x,y+1/2,-z+1/2
-x+1/2,-y,z+1/2

loop_
_atom_site_label
_atom_site_type_symbol
_atom_site_fract_x
_atom_site_fract_y
_atom_site_fract_z
_atom_site_U_iso_or_equiv
_atom_site_occupancy
_atom_site_adp_type
_atom_site_refinement_flags_posn
_atom_site_refinement_flags_adp
_atom_site_refinement_flags_occupancy
_atom_site_disorder_assembly
_atom_site_disorder_group
_oxford_atom_site_special_shape
_atom_site_attached_hydrogens
Re1 Re -0.43082(3) -0.026227(18) -0.937146(14) 0.0339 1.0000 Uani . . . . . . .
S11 S -0.5713(3) -0.17957(15) -0.96701(12) 0.0532 1.0000 Uani . . . . . . .
S14 S -0.3891(2) -0.01589(15) -1.07442(9) 0.0425 1.0000 Uani . . . . . . .
S19 S -0.1493(2) -0.00559(13) -0.93059(10) 0.0414 1.0000 Uani . . . . . . .
S21 S -0.3953(2) -0.09350(17) -0.81177(11) 0.0498 1.0000 Uani . . . . . . .
C12 C -0.5961(12) -0.1837(7) -1.0727(5) 0.0589 1.0000 Uani . . . . . . .
C13 C -0.4415(12) -0.1457(6) -1.1138(4) 0.0521 1.0000 Uani . . . . . . .
C15 C -0.1653(11) -0.0090(8) -1.0895(5) 0.0568 1.0000 Uani . . . . . . .
C16 C -0.0843(10) 0.0548(6) -1.0251(4) 0.0439 1.0000 Uani . . . . . . .
C17 C -0.1315(12) 0.1704(7) -1.0270(5) 0.0598 1.0000 Uani . . . . . . .
C18 C 0.1062(11) 0.0459(11) -1.0287(6) 0.0775 1.0000 Uani . . . . . . .
C22 C -0.5894(11) -0.1431(6) -0.7777(4) 0.0458 1.0000 Uani . . . . . . .
C27 C -0.7365(11) -0.0875(7) -0.7870(5) 0.0552 1.0000 Uani . . . . . . .
C26 C -0.8844(11) -0.1247(7) -0.7572(5) 0.0529 1.0000 Uani . . . . . . .
C25 C -0.8858(10) -0.2183(7) -0.7174(4) 0.0485 1.0000 Uani . . . . . . .
C24 C -0.7426(10) -0.2768(7) -0.7053(5) 0.0525 1.0000 Uani . . . . . . .
C23 C -0.5931(10) -0.2388(7) -0.7371(5) 0.0516 1.0000 Uani . . . . . . .
Br28 Br -1.09047(11) -0.27352(8) -0.67921(5) 0.0606 1.0000 Uani . . . . . . .
O1 O -0.5443(7) 0.0842(4) -0.9220(3) 0.0489 1.0000 Uani . . . . . . .
H121 H -0.6188 -0.2562 -1.0881 0.0691 1.0000 Uiso R . . . . . .
H122 H -0.6878 -0.1383 -1.0877 0.0690 1.0000 Uiso R . . . . . .
H131 H -0.4624 -0.1400 -1.1693 0.0619 1.0000 Uiso R . . . . . .
H132 H -0.3519 -0.1953 -1.1043 0.0619 1.0000 Uiso R . . . . . .
H151 H -0.1432 0.0241 -1.1396 0.0682 1.0000 Uiso R . . . . . .
H152 H -0.1209 -0.0806 -1.0889 0.0680 1.0000 Uiso R . . . . . .
H171 H -0.0996 0.2009 -1.0762 0.0890 1.0000 Uiso R . . . . . .
H172 H -0.2496 0.1770 -1.0209 0.0889 1.0000 Uiso R . . . . . .
H173 H -0.0764 0.2075 -0.9851 0.0891 1.0000 Uiso R . . . . . .
H181 H 0.1466 0.0809 -1.0745 0.1140 1.0000 Uiso R . . . . . .
H182 H 0.1374 -0.0277 -1.0302 0.1139 1.0000 Uiso R . . . . . .
H183 H 0.1547 0.0785 -0.9835 0.1140 1.0000 Uiso R . . . . . .
H271 H -0.7346 -0.0237 -0.8143 0.0662 1.0000 Uiso R . . . . . .
H261 H -0.9823 -0.0861 -0.7635 0.0629 1.0000 Uiso R . . . . . .
H241 H -0.7458 -0.3402 -0.6773 0.0620 1.0000 Uiso R . . . . . .
H231 H -0.4959 -0.2781 -0.7314 0.0621 1.0000 Uiso R . . . . . .

loop_
_atom_site_aniso_label
_atom_site_aniso_U_11
_atom_site_aniso_U_22
_atom_site_aniso_U_33
_atom_site_aniso_U_23
_atom_site_aniso_U_13
_atom_site_aniso_U_12
Re1 0.04253(13) 0.02628(11) 0.03297(12) -0.00001(10) -0.00406(9) 0.00020(9)
S11 0.0707(12) 0.0373(8) 0.0517(9) 0.0004(7) -0.0045(9) -0.0174(9)
S14 0.0556(9) 0.0383(7) 0.0337(7) 0.0004(7) -0.0077(6) -0.0033(7)
S19 0.0451(8) 0.0390(8) 0.0402(7) 0.0066(6) -0.0062(7) 0.0016(6)
S21 0.0546(11) 0.0578(11) 0.0370(8) 0.0108(8) -0.0061(7) -0.0060(8)
C12 0.070(5) 0.043(4) 0.064(5) -0.016(4) -0.013(4) -0.003(4)
C13 0.070(5) 0.044(4) 0.042(3) -0.017(3) -0.009(4) -0.002(4)
C15 0.058(5) 0.065(5) 0.047(4) -0.001(4) 0.007(3) -0.005(4)
C16 0.043(3) 0.044(4) 0.044(3) 0.011(3) -0.001(3) 0.001(3)
C17 0.070(5) 0.051(4) 0.058(4) 0.012(4) -0.019(4) -0.012(4)
C18 0.048(5) 0.111(9) 0.074(6) 0.017(6) 0.010(4) 0.007(5)
C22 0.061(5) 0.040(3) 0.037(3) 0.003(3) 0.002(3) -0.002(3)
C27 0.072(5) 0.044(4) 0.050(4) 0.013(3) 0.009(4) 0.011(4)
C26 0.060(5) 0.049(4) 0.049(4) 0.004(3) 0.012(3) 0.021(3)
C25 0.052(4) 0.061(5) 0.033(3) 0.002(3) 0.001(3) 0.007(3)
C24 0.053(5) 0.053(4) 0.052(4) 0.016(3) -0.005(3) 0.004(3)
C23 0.051(4) 0.052(4) 0.052(4) 0.013(3) -0.001(3) 0.004(3)
Br28 0.0512(4) 0.0790(6) 0.0515(4) 0.0053(4) 0.0082(4) 0.0037(4)
O1 0.059(3) 0.038(2) 0.050(3) -0.010(2) -0.008(2) 0.000(2)

loop_
_atom_type_symbol
_atom_type_scat_dispersion_real
_atom_type_scat_dispersion_imag
_atom_type_scat_Cromer_Mann_a1
_atom_type_scat_Cromer_Mann_b1
_atom_type_scat_Cromer_Mann_a2
_atom_type_scat_Cromer_Mann_b2
_atom_type_scat_Cromer_Mann_a3
_atom_type_scat_Cromer_Mann_b3
_atom_type_scat_Cromer_Mann_a4
_atom_type_scat_Cromer_Mann_b4
_atom_type_scat_Cromer_Mann_c
_atom_type_scat_source
C 0.0033 0.0016 2.3100 20.8439 1.0200 10.2075 1.5886 0.5687 0.8650 51.6512 0.2156 'International Tables Vol C 4.2.6.8 and 6.1.1.4'
H 0.0000 0.0000 0.4930 10.5109 0.3229 26.1257 0.1402 3.1424 0.0408 57.7998 0.0030 'International Tables Vol C 4.2.6.8 and 6.1.1.4'
O 0.0106 0.0060 3.0485 13.2771 2.2868 5.7011 1.5463 0.3239 0.8670 32.9089 0.2508 'International Tables Vol C 4.2.6.8 and 6.1.1.4'
S 0.1246 0.1234 6.9053 1.4679 5.2034 22.2151 1.4379 0.2536 1.5863 56.1720 0.8669 'International Tables Vol C 4.2.6.8 and 6.1.1.4'
Br -0.2901 2.4595 17.1789 2.1723 5.2358 16.5796 5.6377 0.2609 3.9851 41.4328 2.9557 'International Tables Vol C 4.2.6.8 and 6.1.1.4'
Re -1.0185 7.2310 28.7621 1.6719 15.7189 9.0923 14.5564 0.3505 5.4417 52.0861 10.4720 'International Tables Vol C 4.2.6.8 and 6.1.1.4'

loop_
_geom_angle_atom_site_label_1
_geom_angle_site_symmetry_1
_geom_angle_atom_site_label_2
_geom_angle_site_symmetry_2
_geom_angle_atom_site_label_3
_geom_angle_site_symmetry_3
_geom_angle
_geom_angle_publ_flag
S11 . Re1 . S14 . 84.01(7) yes
S11 . Re1 . S19 . 126.57(8) yes
S14 . Re1 . S19 . 84.37(6) yes
S11 . Re1 . S21 . 87.70(7) yes
S14 . Re1 . S21 . 156.20(7) yes
S19 . Re1 . S21 . 82.76(6) yes
S11 . Re1 . O1 . 117.48(19) yes
S14 . Re1 . O1 . 100.58(19) yes
S19 . Re1 . O1 . 115.91(18) yes
S21 . Re1 . O1 . 103.03(19) yes
Re1 . S11 . C12 . 107.4(3) yes
Re1 . S14 . C13 . 106.5(3) yes
Re1 . S14 . C15 . 106.4(3) yes
C13 . S14 . C15 . 102.7(4) yes
Re1 . S19 . C16 . 106.4(2) yes
Re1 . S21 . C22 . 108.8(3) yes
S11 . C12 . C13 . 111.4(6) yes
S11 . C12 . H121 . 108.6 no
C13 . C12 . H121 . 109.1 no
S11 . C12 . H122 . 109.3 no
C13 . C12 . H122 . 108.5 no
H121 . C12 . H122 . 109.8 no
C12 . C13 . S14 . 107.7(5) yes
C12 . C13 . H131 . 109.8 no
S14 . C13 . H131 . 109.7 no
C12 . C13 . H132 . 109.4 no
S14 . C13 . H132 . 110.1 no
H131 . C13 . H132 . 110.0 no
S14 . C15 . C16 . 110.4(6) yes
S14 . C15 . H151 . 109.1 no
C16 . C15 . H151 . 109.8 no
S14 . C15 . H152 . 108.6 no
C16 . C15 . H152 . 109.1 no
H151 . C15 . H152 . 109.9 no
S19 . C16 . C15 . 107.2(5) yes
S19 . C16 . C17 . 110.1(6) yes
C15 . C16 . C17 . 112.9(7) yes
S19 . C16 . C18 . 106.6(6) yes
C15 . C16 . C18 . 111.2(8) yes
C17 . C16 . C18 . 108.7(8) yes
C16 . C17 . H171 . 109.8 no
C16 . C17 . H172 . 109.3 no
H171 . C17 . H172 . 109.0 no
C16 . C17 . H173 . 109.6 no
H171 . C17 . H173 . 109.7 no
H172 . C17 . H173 . 109.4 no
C16 . C18 . H181 . 109.7 no
C16 . C18 . H182 . 109.4 no
H181 . C18 . H182 . 109.4 no
C16 . C18 . H183 . 110.0 no
H181 . C18 . H183 . 109.0 no
H182 . C18 . H183 . 109.2 no
S21 . C22 . C27 . 122.5(6) yes
S21 . C22 . C23 . 119.1(7) yes
C27 . C22 . C23 . 118.4(8) yes
C22 . C27 . C26 . 121.7(7) yes
C22 . C27 . H271 . 118.7 no
C26 . C27 . H271 . 119.6 no
C27 . C26 . C25 . 119.1(7) yes
C27 . C26 . H261 . 120.7 no
C25 . C26 . H261 . 120.2 no
C26 . C25 . C24 . 121.9(8) yes
C26 . C25 . Br28 . 119.7(6) yes
C24 . C25 . Br28 . 118.4(6) yes
C25 . C24 . C23 . 118.4(7) yes
C25 . C24 . H241 . 120.7 no
C23 . C24 . H241 . 121.0 no
C24 . C23 . C22 . 120.5(8) yes
C24 . C23 . H231 . 119.9 no
C22 . C23 . H231 . 119.7 no

loop_
_geom_bond_atom_site_label_1
_geom_bond_site_symmetry_1
_geom_bond_atom_site_label_2
_geom_bond_site_symmetry_2
_geom_bond_distance
_geom_bond_publ_flag
Re1 . S11 . 2.2932(18) yes
Re1 . S14 . 2.3749(16) yes
Re1 . S19 . 2.2829(17) yes
Re1 . S21 . 2.3226(18) yes
Re1 . O1 . 1.683(5) yes
S11 . C12 . 1.819(9) yes
S14 . C13 . 1.816(7) yes
S14 . C15 . 1.821(9) yes
S19 . C16 . 1.860(7) yes
S21 . C22 . 1.779(8) yes
C12 . C13 . 1.506(13) yes
C12 . H121 . 0.967 no
C12 . H122 . 0.968 no
C13 . H131 . 0.966 no
C13 . H132 . 0.968 no
C15 . C16 . 1.510(11) yes
C15 . H151 . 0.969 no
C15 . H152 . 0.969 no
C16 . C17 . 1.503(12) yes
C16 . C18 . 1.538(11) yes
C17 . H171 . 0.960 no
C17 . H172 . 0.960 no
C17 . H173 . 0.963 no
C18 . H181 . 0.957 no
C18 . H182 . 0.960 no
C18 . H183 . 0.957 no
C22 . C27 . 1.383(12) yes
C22 . C23 . 1.390(10) yes
C27 . C26 . 1.377(12) yes
C27 . H271 . 0.929 no
C26 . C25 . 1.360(12) yes
C26 . H261 . 0.932 no
C25 . C24 . 1.382(11) yes
C25 . Br28 . 1.903(8) yes
C24 . C23 . 1.404(11) yes
C24 . H241 . 0.930 no
C23 . H231 . 0.931 no
